data_7221317
loop_
_publ_author_name
'Kim, S.-J.'
'Demazeau, G.'
'Alonso, J.A.'
'Choy, J.-H.'

_publ_section_title
;
 High pressure synthesis and crystal structure of a new Ni(III)
 perovskite: Tl Ni O3
;
_journal_name_full 'Journal of Materials Chemistry'
_journal_page_first 487
_journal_page_last 492
_journal_volume 11
_journal_year 2001
_chemical_formula_sum 'Ni O3 Tl'
_chemical_name_systematic 'Tl Ni O3'
_space_group_IT_number 62
_symmetry_space_group_name_Hall '-P 2c 2ab'
_symmetry_space_group_name_H-M 'P b n m'
_cell_angle_alpha 90
_cell_angle_beta 90
_cell_angle_gamma 90
_cell_formula_units_Z 4
_cell_length_a 5.2549
_cell_length_b 5.3677
_cell_length_c 7.562
_cell_volume 213.299
_citation_journal_id_ASTM JMACEP
_cod_data_source_file Kim_JMACEP_2001_1406.cif
_cod_data_source_block Ni1O3Tl1
_cod_original_cell_volume 213.2993
_cod_original_sg_symbol_Hall '-P 2ac 2n (z,x,y)'
_cod_original_formula_sum 'Ni1 O3 Tl1'
_cod_database_code 7221317

loop_
_symmetry_equiv_pos_as_xyz
x,y,z
x+1/2,-y+1/2,-z
-x+1/2,y+1/2,-z+1/2
-x,-y,z+1/2
-x,-y,-z
-x-1/2,y-1/2,z
x-1/2,-y-1/2,z-1/2
x,y,-z-1/2

loop_
_atom_site_label
_atom_site_type_symbol
_atom_site_fract_x
_atom_site_fract_y
_atom_site_fract_z
_atom_site_occupancy
_atom_site_U_iso_or_equiv
O1 O-2 0.095 0.454 0.25 1 0.0
O2 O-2 0.696 0.297 0.051 1 0.0
Tl1 Tl+3 0.986 0.0486 0.25 1 0.0
Ni1 Ni+3 0.5 0 0 1 0.0
